data_7016024
loop_
_publ_author_name
'Shibata, Teppei'
'Ito, Satoru'
'Doe, Matsumi'
'Tanaka, Rika'
'Hashimoto, Hideki'
'Kinoshita, Isamu'
'Yano, Shigenobu'
'Nishioka, Takanori'

_publ_section_title
;
 Dynamic behaviour attributed to chiral carbohydrate substituents of
 N-heterocyclic carbene ligands in square planar nickel complexes.
;
_journal_issue 25
_journal_name_full 'Dalton transactions (Cambridge, England : 2003)'
_journal_page_first 6778
_journal_page_last 6784
_journal_paper_doi 10.1039/c0dt01833c
_journal_volume 40
_journal_year 2011
_chemical_absolute_configuration rmad
_chemical_formula_moiety 'C36 H48 Br2 N4 Ni O18 '
_chemical_formula_sum 'C36 H48 Br2 N4 Ni O18'
_chemical_formula_weight 1043.30
_space_group_IT_number 19
_symmetry_cell_setting orthorhombic
_symmetry_Int_Tables_number 19
_symmetry_space_group_name_Hall 'P 2ac 2ab'
_symmetry_space_group_name_H-M 'P 21 21 21'
_cell_angle_alpha 90.0000
_cell_angle_beta 90.0000
_cell_angle_gamma 90.0000
_cell_formula_units_Z 4
_cell_length_a 12.938(5)
_cell_length_b 15.996(6)
_cell_length_c 22.585(8)
_cell_measurement_reflns_used 10979
_cell_measurement_temperature 193.1
_cell_measurement_theta_max 27.5
_cell_measurement_theta_min 4.0
_cell_volume 4674(3)
_computing_cell_refinement CrystalClear
_computing_data_collection CrystalClear
_computing_data_reduction CrystalStructure
_computing_publication_material 'CrystalStructure 3.8'
_computing_structure_refinement CRYSTALS
_computing_structure_solution SIR97
_diffrn_ambient_temperature 193.1
_diffrn_detector_area_resol_mean 7.31
_diffrn_measured_fraction_theta_full 0.991
_diffrn_measured_fraction_theta_max 0.991
_diffrn_measurement_device_type 'Rigaku Mercury'
_diffrn_measurement_method \w
_diffrn_radiation_type 'Mo K\a'
_diffrn_radiation_wavelength 0.71073
_diffrn_reflns_av_R_equivalents 0.048
_diffrn_reflns_limit_h_max 16
_diffrn_reflns_limit_h_min -16
_diffrn_reflns_limit_k_max 20
_diffrn_reflns_limit_k_min -20
_diffrn_reflns_limit_l_max 29
_diffrn_reflns_limit_l_min -24
_diffrn_reflns_number 36217
_diffrn_reflns_theta_full 27.47
_diffrn_reflns_theta_max 27.47
_exptl_absorpt_coefficient_mu 2.202
_exptl_absorpt_correction_T_max 0.577
_exptl_absorpt_correction_T_min 0.321
_exptl_absorpt_correction_type multi-scan
_exptl_absorpt_process_details 'Jacobson, R. (1998) Private communication'
_exptl_crystal_colour red
_exptl_crystal_density_diffrn 1.482
_exptl_crystal_density_method 'not measured'
_exptl_crystal_description prism
_exptl_crystal_F_000 2136.00
_exptl_crystal_size_max 0.35
_exptl_crystal_size_mid 0.25
_exptl_crystal_size_min 0.10
_refine_diff_density_max 1.25
_refine_diff_density_min -1.05
_refine_ls_abs_structure_details 'Flack, H. D. (1983), Acta Cryst. A39, 876-881. 4739 Friedel Pairs'
_refine_ls_abs_structure_Flack -0.011(9)
_refine_ls_extinction_coef 220(31)
_refine_ls_extinction_method 'Larson (1970) Crystallographic Computing eq. 22'
_refine_ls_goodness_of_fit_ref 1.045
_refine_ls_hydrogen_treatment refall
_refine_ls_number_parameters 600
_refine_ls_number_reflns 10593
_refine_ls_R_factor_gt 0.0594
_refine_ls_shift/su_max 0.0041
_refine_ls_structure_factor_coef Fsqd
_refine_ls_weighting_details 'w = 1/[1.8000\s(Fo^2^)]/(4Fo^2^)'
_refine_ls_weighting_scheme calc
_refine_ls_wR_factor_ref 0.1150
_reflns_number_gt 7115
_reflns_number_total 10593
_reflns_threshold_expression F^2^>2.0\s(F^2^)
_cod_data_source_file c0dt01833c.txt
_cod_data_source_block '__NiBr2magi2'
_cod_original_formula_sum 'C36 H48 Br2 N4 Ni O18 '
_cod_database_code 7016024

loop_
_symmetry_equiv_pos_site_id
_symmetry_equiv_pos_as_xyz
1 +X,+Y,+Z
2 1/2+X,1/2-Y,-Z
3 -X,1/2+Y,1/2-Z
4 1/2-X,-Y,1/2+Z

loop_
_atom_site_label
_atom_site_type_symbol
_atom_site_fract_x
_atom_site_fract_y
_atom_site_fract_z
_atom_site_U_iso_or_equiv
_atom_site_adp_type
_atom_site_occupancy
_atom_site_symmetry_multiplicity
_atom_site_calc_flag
_atom_site_refinement_flags
_atom_site_disorder_assembly
_atom_site_disorder_group
Br(1) Br 0.27141(5) 0.56044(4) 0.37992(3) 0.0626(2) Uani 1.00 1 d . . .
Br(2) Br 0.51009(5) 0.71629(4) 0.27693(3) 0.05473(19) Uani 1.00 1 d . . .
Ni(1) Ni 0.39042(5) 0.63561(4) 0.32574(3) 0.03559(17) Uani 1.00 1 d . . .
O(1) O 0.3443(2) 0.38092(19) 0.27021(15) 0.0310(9) Uani 1.00 1 d . . .
O(2) O 0.4500(2) 0.5362(2) 0.17142(17) 0.0425(11) Uani 1.00 1 d . . .
O(3) O 0.5864(3) 0.4879(2) 0.1202(2) 0.0571(13) Uani 1.00 1 d . . .
O(4) O 0.3670(2) 0.4004(2) 0.09223(17) 0.0463(12) Uani 1.00 1 d . . .
O(5) O 0.3446(3) 0.5280(3) 0.0522(2) 0.0751(17) Uani 1.00 1 d . . .
O(6) O 0.1699(2) 0.3513(2) 0.14507(17) 0.0464(11) Uani 1.00 1 d . . .
O(7) O 0.2122(3) 0.2379(2) 0.0916(2) 0.0710(15) Uani 1.00 1 d . . .
O(8) O 0.1970(2) 0.2961(2) 0.33095(18) 0.0494(12) Uani 1.00 1 d . . .
O(9) O 0.0333(3) 0.3423(2) 0.3200(2) 0.0578(14) Uani 1.00 1 d . . .
O(10) O 0.2527(2) 0.7532(2) 0.17628(16) 0.0375(10) Uani 1.00 1 d . . .
O(11) O 0.0860(3) 0.6073(2) 0.25581(19) 0.0504(12) Uani 1.00 1 d . . .
O(12) O -0.0200(3) 0.6896(3) 0.3067(2) 0.0852(18) Uani 1.00 1 d . . .
O(13) O -0.0206(2) 0.6373(2) 0.14608(17) 0.0442(10) Uani 1.00 1 d . . .
O(14) O -0.0289(4) 0.4985(3) 0.1445(4) 0.143(2) Uani 1.00 1 d . . .
O(15) O 0.1321(2) 0.6435(2) 0.05145(17) 0.0485(11) Uani 1.00 1 d . . .
O(16) O 0.0703(4) 0.7514(3) -0.0001(2) 0.0703(16) Uani 1.00 1 d . . .
O(17) O 0.2398(3) 0.8419(2) 0.07063(17) 0.0481(12) Uani 1.00 1 d . . .
O(18) O 0.3218(5) 0.8730(4) -0.0121(2) 0.115(2) Uani 1.00 1 d . . .
N(1) N 0.4749(3) 0.4744(2) 0.29040(19) 0.0326(11) Uani 1.00 1 d . . .
N(2) N 0.5744(3) 0.5320(2) 0.3529(2) 0.0443(14) Uani 1.00 1 d . . .
N(3) N 0.2326(3) 0.7486(2) 0.2771(2) 0.0381(12) Uani 1.00 1 d . . .
N(4) N 0.2829(3) 0.7880(2) 0.3630(2) 0.0457(14) Uani 1.00 1 d . . .
C(1) C 0.4834(3) 0.5434(2) 0.3247(2) 0.0321(13) Uani 1.00 1 d . . .
C(2) C 0.5593(4) 0.4216(3) 0.2973(2) 0.0429(16) Uani 1.00 1 d . . .
C(3) C 0.6204(4) 0.4583(3) 0.3361(2) 0.0466(17) Uani 1.00 1 d . . .
C(4) C 0.6150(6) 0.5907(4) 0.3967(3) 0.083(2) Uani 1.00 1 d . . .
C(5) C 0.3870(4) 0.4581(3) 0.2520(2) 0.0343(14) Uani 1.00 1 d . . .
C(6) C 0.4193(4) 0.4518(3) 0.1879(2) 0.0359(15) Uani 1.00 1 d . . .
C(7) C 0.3283(4) 0.4268(3) 0.1493(2) 0.0377(15) Uani 1.00 1 d . . .
C(8) C 0.2686(3) 0.3527(3) 0.1746(2) 0.0359(14) Uani 1.00 1 d . . .
C(9) C 0.2492(3) 0.3644(3) 0.2404(2) 0.0314(13) Uani 1.00 1 d . . .
C(10) C 0.2072(4) 0.2862(3) 0.2682(2) 0.0443(16) Uani 1.00 1 d . . .
C(11) C 0.5351(4) 0.5454(3) 0.1364(2) 0.0469(18) Uani 1.00 1 d . . .
C(12) C 0.5501(5) 0.6357(3) 0.1216(3) 0.063(2) Uani 1.00 1 d . . .
C(13) C 0.3736(5) 0.4573(4) 0.0471(2) 0.060(2) Uani 1.00 1 d . . .
C(14) C 0.4228(5) 0.4183(4) -0.0054(2) 0.073(2) Uani 1.00 1 d . . .
C(15) C 0.1530(4) 0.2908(4) 0.1032(3) 0.056(2) Uani 1.00 1 d . . .
C(16) C 0.0508(5) 0.3063(5) 0.0749(3) 0.080(2) Uani 1.00 1 d . . .
C(17) C 0.1057(5) 0.3261(3) 0.3517(2) 0.0461(17) Uani 1.00 1 d . . .
C(18) C 0.1106(5) 0.3377(4) 0.4165(2) 0.070(2) Uani 1.00 1 d . . .
C(19) C 0.2978(4) 0.7269(3) 0.3228(2) 0.0362(14) Uani 1.00 1 d . . .
C(20) C 0.1780(4) 0.8200(3) 0.2905(3) 0.0502(18) Uani 1.00 1 d . . .
C(21) C 0.2092(4) 0.8438(3) 0.3439(3) 0.0536(19) Uani 1.00 1 d . . .
C(22) C 0.3377(5) 0.7920(4) 0.4189(2) 0.069(2) Uani 1.00 1 d . . .
C(23) C 0.2219(3) 0.7004(3) 0.2231(2) 0.0410(15) Uani 1.00 1 d . . .
C(24) C 0.1099(4) 0.6737(3) 0.2145(2) 0.0384(15) Uani 1.00 1 d . . .
C(25) C 0.0915(3) 0.6376(3) 0.1529(2) 0.0411(15) Uani 1.00 1 d . . .
C(26) C 0.1344(4) 0.6918(3) 0.1058(2) 0.0397(15) Uani 1.00 1 d . . .
C(27) C 0.2496(3) 0.7106(3) 0.1206(2) 0.0413(15) Uani 1.00 1 d . . .
C(28) C 0.3023(4) 0.7670(3) 0.0767(2) 0.0484(18) Uani 1.00 1 d . . .
C(29) C 0.0155(5) 0.6227(4) 0.2978(3) 0.058(2) Uani 1.00 1 d . . .
C(30) C -0.0110(5) 0.5456(4) 0.3318(3) 0.084(2) Uani 1.00 1 d . . .
C(31) C -0.0714(5) 0.5632(4) 0.1464(3) 0.066(2) Uani 1.00 1 d . . .
C(32) C -0.1841(4) 0.5770(4) 0.1514(3) 0.075(2) Uani 1.00 1 d . . .
C(33) C 0.0934(4) 0.6789(4) 0.0020(2) 0.0478(18) Uani 1.00 1 d . . .
C(34) C 0.0888(5) 0.6195(5) -0.0469(3) 0.080(2) Uani 1.00 1 d . . .
C(35) C 0.2547(6) 0.8885(4) 0.0231(3) 0.064(2) Uani 1.00 1 d . . .
C(36) C 0.1795(5) 0.9587(4) 0.0194(2) 0.069(2) Uani 1.00 1 d . . .
H(1) H 0.5709 0.3699 0.2778 0.051 Uiso 1.00 1 c R . .
H(2) H 0.6847 0.4374 0.3501 0.056 Uiso 1.00 1 c R . .
H(3) H 0.6571 0.6331 0.3767 0.099 Uiso 1.00 1 c R . .
H(4) H 0.6575 0.5607 0.4256 0.099 Uiso 1.00 1 c R . .
H(5) H 0.5571 0.6179 0.4170 0.099 Uiso 1.00 1 c R . .
H(6) H 0.3345 0.5034 0.2569 0.041 Uiso 1.00 1 c R . .
H(7) H 0.4782 0.4119 0.1831 0.043 Uiso 1.00 1 c R . .
H(8) H 0.2808 0.4756 0.1440 0.045 Uiso 1.00 1 c R . .
H(9) H 0.3069 0.2994 0.1672 0.043 Uiso 1.00 1 c R . .
H(10) H 0.2000 0.4117 0.2469 0.038 Uiso 1.00 1 c R . .
H(11) H 0.1387 0.2733 0.2509 0.053 Uiso 1.00 1 c R . .
H(12) H 0.2540 0.2387 0.2597 0.053 Uiso 1.00 1 c R . .
H(13) H 0.5114 0.6497 0.0856 0.076 Uiso 1.00 1 c R . .
H(14) H 0.6238 0.6463 0.1151 0.076 Uiso 1.00 1 c R . .
H(15) H 0.5254 0.6702 0.1545 0.076 Uiso 1.00 1 c R . .
H(16) H 0.4977 0.4268 -0.0034 0.088 Uiso 1.00 1 c R . .
H(17) H 0.3958 0.4443 -0.0416 0.088 Uiso 1.00 1 c R . .
H(18) H 0.4077 0.3583 -0.0060 0.088 Uiso 1.00 1 c R . .
H(19) H -0.0029 0.2757 0.0965 0.096 Uiso 1.00 1 c R . .
H(20) H 0.0527 0.2869 0.0337 0.096 Uiso 1.00 1 c R . .
H(21) H 0.0352 0.3663 0.0757 0.097 Uiso 1.00 1 c R . .
H(22) H 0.0869 0.2867 0.4363 0.085 Uiso 1.00 1 c R . .
H(23) H 0.0662 0.3846 0.4280 0.084 Uiso 1.00 1 c R . .
H(24) H 0.1821 0.3495 0.4283 0.084 Uiso 1.00 1 c R . .
H(25) H 0.1277 0.8470 0.2665 0.060 Uiso 1.00 1 c R . .
H(26) H 0.1857 0.8914 0.3651 0.064 Uiso 1.00 1 c R . .
H(27) H 0.2988 0.7614 0.4492 0.083 Uiso 1.00 1 c R . .
H(28) H 0.3452 0.8505 0.4309 0.082 Uiso 1.00 1 c R . .
H(29) H 0.4063 0.7668 0.4144 0.082 Uiso 1.00 1 c R . .
H(30) H 0.2677 0.6501 0.2247 0.049 Uiso 1.00 1 c R . .
H(31) H 0.0628 0.7223 0.2214 0.046 Uiso 1.00 1 c R . .
H(32) H 0.1198 0.5796 0.1499 0.049 Uiso 1.00 1 c R . .
H(33) H 0.0937 0.7446 0.1018 0.048 Uiso 1.00 1 c R . .
H(34) H 0.2888 0.6569 0.1237 0.050 Uiso 1.00 1 c R . .
H(35) H 0.3725 0.7816 0.0907 0.058 Uiso 1.00 1 c R . .
H(36) H 0.3085 0.7384 0.0380 0.058 Uiso 1.00 1 c R . .
H(37) H -0.0699 0.5173 0.3133 0.101 Uiso 1.00 1 c R . .
H(38) H -0.0290 0.5612 0.3725 0.101 Uiso 1.00 1 c R . .
H(39) H 0.0487 0.5079 0.3323 0.101 Uiso 1.00 1 c R . .
H(40) H -0.2041 0.5791 0.1933 0.090 Uiso 1.00 1 c R . .
H(41) H -0.2208 0.5311 0.1318 0.090 Uiso 1.00 1 c R . .
H(42) H -0.2021 0.6300 0.1323 0.090 Uiso 1.00 1 c R . .
H(43) H 0.1538 0.6213 -0.0693 0.096 Uiso 1.00 1 c R . .
H(44) H 0.0313 0.6343 -0.0731 0.096 Uiso 1.00 1 c R . .
H(45) H 0.0782 0.5631 -0.0313 0.096 Uiso 1.00 1 c R . .
H(46) H 0.1178 0.9403 -0.0022 0.083 Uiso 1.00 1 c R . .
H(47) H 0.2110 1.0061 -0.0013 0.083 Uiso 1.00 1 c R . .
H(48) H 0.1599 0.9758 0.0596 0.083 Uiso 1.00 1 c R . .

loop_
_atom_site_aniso_label
_atom_site_aniso_U_11
_atom_site_aniso_U_22
_atom_site_aniso_U_33
_atom_site_aniso_U_12
_atom_site_aniso_U_13
_atom_site_aniso_U_23
Br(1) 0.0624(4) 0.0562(4) 0.0692(4) 0.0109(3) 0.0184(3) 0.0232(3)
Br(2) 0.0461(3) 0.0368(3) 0.0812(5) -0.0072(2) -0.0035(3) 0.0098(3)
Ni(1) 0.0373(3) 0.0282(3) 0.0413(4) 0.0002(3) -0.0078(3) 0.0021(3)
O(1) 0.0305(17) 0.0282(17) 0.034(2) -0.0050(14) -0.0007(15) 0.0054(15)
O(2) 0.040(2) 0.043(2) 0.044(2) 0.0037(17) 0.0082(18) 0.0133(18)
O(3) 0.043(2) 0.062(2) 0.067(3) -0.000(2) 0.016(2) 0.001(2)
O(4) 0.049(2) 0.058(2) 0.032(2) 0.002(2) 0.0047(18) 0.0032(19)
O(5) 0.095(4) 0.081(3) 0.050(3) 0.018(3) -0.003(2) 0.016(2)
O(6) 0.032(2) 0.055(2) 0.052(2) 0.0054(18) -0.0084(17) -0.015(2)
O(7) 0.056(2) 0.066(3) 0.091(3) 0.013(2) -0.018(2) -0.037(2)
O(8) 0.038(2) 0.060(2) 0.050(2) -0.0180(19) 0.0019(19) 0.010(2)
O(9) 0.049(2) 0.049(2) 0.075(3) -0.000(2) -0.004(2) -0.006(2)
O(10) 0.037(2) 0.0365(19) 0.039(2) -0.0011(15) -0.0024(17) -0.0051(17)
O(11) 0.056(2) 0.036(2) 0.059(2) -0.0013(19) -0.010(2) 0.0160(19)
O(12) 0.082(3) 0.090(3) 0.084(3) 0.036(3) 0.027(2) 0.033(3)
O(13) 0.035(2) 0.0335(18) 0.065(2) -0.0025(17) -0.0118(18) 0.0031(18)
O(14) 0.063(3) 0.038(2) 0.329(10) 0.001(2) -0.007(4) -0.026(4)
O(15) 0.051(2) 0.041(2) 0.054(2) 0.0156(19) -0.0150(19) -0.012(2)
O(16) 0.110(4) 0.058(2) 0.042(2) 0.017(2) -0.006(2) 0.004(2)
O(17) 0.057(2) 0.045(2) 0.042(2) 0.002(2) -0.006(2) 0.0039(18)
O(18) 0.120(4) 0.132(5) 0.095(4) 0.041(4) 0.047(3) 0.060(4)
N(1) 0.028(2) 0.026(2) 0.044(2) 0.0031(17) -0.0075(19) -0.0012(18)
N(2) 0.044(2) 0.031(2) 0.058(3) -0.005(2) -0.019(2) 0.008(2)
N(3) 0.042(2) 0.027(2) 0.045(2) 0.0035(19) -0.007(2) -0.003(2)
N(4) 0.058(3) 0.035(2) 0.044(3) 0.005(2) -0.006(2) -0.002(2)
C(1) 0.031(2) 0.028(2) 0.037(3) -0.006(2) -0.006(2) 0.007(2)
C(2) 0.041(3) 0.032(2) 0.056(4) 0.013(2) -0.001(2) -0.002(2)
C(3) 0.038(3) 0.033(2) 0.069(4) 0.003(2) -0.012(3) 0.008(2)
C(4) 0.086(5) 0.051(4) 0.112(6) 0.000(4) -0.050(5) -0.007(4)
C(5) 0.031(2) 0.032(2) 0.041(3) -0.006(2) -0.001(2) 0.008(2)
C(6) 0.040(3) 0.032(2) 0.035(3) 0.001(2) 0.005(2) 0.006(2)
C(7) 0.047(3) 0.041(3) 0.025(2) 0.005(2) 0.006(2) -0.003(2)
C(8) 0.035(2) 0.032(2) 0.041(3) 0.005(2) -0.002(2) -0.001(2)
C(9) 0.026(2) 0.030(2) 0.038(3) -0.003(2) 0.000(2) -0.002(2)
C(10) 0.042(3) 0.042(2) 0.050(3) -0.009(2) 0.002(2) -0.007(2)
C(11) 0.045(3) 0.051(3) 0.045(3) 0.001(3) 0.006(2) 0.008(2)
C(12) 0.077(4) 0.049(3) 0.064(4) -0.005(3) 0.018(3) 0.009(3)
C(13) 0.063(4) 0.076(4) 0.042(4) 0.014(3) -0.003(3) -0.003(3)
C(14) 0.078(5) 0.108(6) 0.033(4) 0.004(4) 0.007(3) -0.002(3)
C(15) 0.046(3) 0.056(4) 0.066(4) -0.004(3) -0.010(3) -0.006(3)
C(16) 0.058(4) 0.104(6) 0.079(5) 0.004(4) -0.043(4) -0.022(4)
C(17) 0.044(3) 0.037(3) 0.058(4) -0.021(2) 0.010(3) 0.001(2)
C(18) 0.076(4) 0.086(5) 0.049(4) -0.022(4) 0.006(3) -0.012(3)
C(19) 0.044(3) 0.028(2) 0.036(3) -0.001(2) -0.004(2) -0.005(2)
C(20) 0.057(3) 0.024(2) 0.070(4) 0.017(2) -0.012(3) -0.003(2)
C(21) 0.064(4) 0.029(3) 0.068(4) 0.010(2) 0.002(3) -0.012(2)
C(22) 0.102(5) 0.056(4) 0.048(4) 0.005(4) -0.017(3) -0.003(3)
C(23) 0.039(2) 0.037(2) 0.047(3) 0.009(2) -0.008(2) -0.002(2)
C(24) 0.038(2) 0.031(2) 0.047(3) 0.000(2) -0.011(2) 0.010(2)
C(25) 0.029(2) 0.035(2) 0.060(3) 0.001(2) -0.016(2) 0.006(2)
C(26) 0.042(3) 0.038(2) 0.039(3) 0.010(2) -0.005(2) -0.016(2)
C(27) 0.040(3) 0.038(2) 0.045(3) 0.005(2) -0.003(2) -0.010(2)
C(28) 0.050(3) 0.052(3) 0.043(3) 0.004(2) -0.003(2) -0.006(2)
C(29) 0.050(3) 0.062(4) 0.064(4) 0.007(3) -0.002(3) 0.015(3)
C(30) 0.077(5) 0.091(5) 0.084(5) -0.025(4) -0.000(4) 0.049(4)
C(31) 0.049(3) 0.037(3) 0.114(6) -0.005(3) -0.001(3) -0.011(3)
C(32) 0.053(4) 0.053(4) 0.118(6) -0.013(3) -0.011(4) -0.003(4)
C(33) 0.040(3) 0.061(3) 0.043(3) 0.005(3) -0.007(2) -0.006(3)
C(34) 0.061(4) 0.114(6) 0.066(5) 0.008(4) -0.008(3) -0.045(4)
C(35) 0.075(5) 0.074(4) 0.043(4) -0.004(4) -0.010(3) 0.012(3)
C(36) 0.093(5) 0.067(4) 0.048(4) 0.000(4) -0.021(3) 0.008(3)

loop_
_atom_type_symbol
_atom_type_description
_atom_type_scat_dispersion_real
_atom_type_scat_dispersion_imag
_atom_type_scat_source
C C 0.003 0.002
;
International Tables for Crystallography
(1992, Vol. C, Tables 4.2.6.8 and 6.1.1.4)
;
H H 0.000 0.000
;
International Tables for Crystallography
(1992, Vol. C, Table 6.1.1.4)
;
Br Br -0.290 2.459
;
International Tables for Crystallography
(1992, Vol. C, Tables 4.2.6.8 and 6.1.1.4)
;
N N 0.006 0.003
;
International Tables for Crystallography
(1992, Vol. C, Tables 4.2.6.8 and 6.1.1.4)
;
Ni Ni 0.339 1.112
;
International Tables for Crystallography
(1992, Vol. C, Tables 4.2.6.8 and 6.1.1.4)
;
O O 0.011 0.006
;
International Tables for Crystallography
(1992, Vol. C, Tables 4.2.6.8 and 6.1.1.4)
;

loop_
_geom_angle_atom_site_label_1
_geom_angle_atom_site_label_2
_geom_angle_atom_site_label_3
_geom_angle
_geom_angle_publ_flag
_geom_angle_site_symmetry_1
_geom_angle_site_symmetry_2
_geom_angle_site_symmetry_3
Br(1) Ni(1) Br(2) 176.27(4) yes . . .
Br(1) Ni(1) C(1) 91.40(15) yes . . .
Br(1) Ni(1) C(19) 89.88(15) yes . . .
Br(2) Ni(1) C(1) 90.20(14) yes . . .
Br(2) Ni(1) C(19) 88.67(15) yes . . .
C(1) Ni(1) C(19) 177.3(2) yes . . .
C(5) O(1) C(9) 111.2(3) yes . . .
C(6) O(2) C(11) 118.1(4) yes . . .
C(7) O(4) C(13) 119.5(4) yes . . .
C(8) O(6) C(15) 118.2(4) yes . . .
C(10) O(8) C(17) 117.5(4) yes . . .
C(23) O(10) C(27) 111.5(3) yes . . .
C(24) O(11) C(29) 117.9(4) yes . . .
C(25) O(13) C(31) 118.9(4) yes . . .
C(26) O(15) C(33) 119.0(4) yes . . .
C(28) O(17) C(35) 117.4(4) yes . . .
C(1) N(1) C(2) 111.6(4) yes . . .
C(1) N(1) C(5) 123.5(3) yes . . .
C(2) N(1) C(5) 125.0(4) yes . . .
C(1) N(2) C(3) 111.3(4) yes . . .
C(1) N(2) C(4) 123.0(4) yes . . .
C(3) N(2) C(4) 125.6(5) yes . . .
C(19) N(3) C(20) 110.9(4) yes . . .
C(19) N(3) C(23) 123.7(4) yes . . .
C(20) N(3) C(23) 125.3(4) yes . . .
C(19) N(4) C(21) 110.9(4) yes . . .
C(19) N(4) C(22) 123.4(4) yes . . .
C(21) N(4) C(22) 125.7(5) yes . . .
Ni(1) C(1) N(1) 126.0(3) yes . . .
Ni(1) C(1) N(2) 130.5(3) yes . . .
N(1) C(1) N(2) 103.3(3) yes . . .
N(1) C(2) C(3) 106.0(4) yes . . .
N(2) C(3) C(2) 107.8(4) yes . . .
O(1) C(5) N(1) 106.8(3) yes . . .
O(1) C(5) C(6) 109.1(3) yes . . .
N(1) C(5) C(6) 111.6(4) yes . . .
O(2) C(6) C(5) 105.0(3) yes . . .
O(2) C(6) C(7) 108.0(4) yes . . .
C(5) C(6) C(7) 110.8(4) yes . . .
O(4) C(7) C(6) 108.7(4) yes . . .
O(4) C(7) C(8) 106.4(4) yes . . .
C(6) C(7) C(8) 112.4(4) yes . . .
O(6) C(8) C(7) 106.7(3) yes . . .
O(6) C(8) C(9) 108.0(3) yes . . .
C(7) C(8) C(9) 110.8(4) yes . . .
O(1) C(9) C(8) 110.0(3) yes . . .
O(1) C(9) C(10) 105.6(3) yes . . .
C(8) C(9) C(10) 111.5(4) yes . . .
O(8) C(10) C(9) 110.8(4) yes . . .
O(2) C(11) O(3) 122.9(5) yes . . .
O(2) C(11) C(12) 109.8(4) yes . . .
O(3) C(11) C(12) 127.2(5) yes . . .
O(4) C(13) O(5) 122.4(5) yes . . .
O(4) C(13) C(14) 110.1(6) yes . . .
O(5) C(13) C(14) 127.5(6) yes . . .
O(6) C(15) O(7) 124.1(5) yes . . .
O(6) C(15) C(16) 108.7(5) yes . . .
O(7) C(15) C(16) 127.2(6) yes . . .
O(8) C(17) O(9) 123.1(5) yes . . .
O(8) C(17) C(18) 110.4(5) yes . . .
O(9) C(17) C(18) 126.5(6) yes . . .
Ni(1) C(19) N(3) 127.5(3) yes . . .
Ni(1) C(19) N(4) 128.8(4) yes . . .
N(3) C(19) N(4) 103.6(4) yes . . .
N(3) C(20) C(21) 106.4(5) yes . . .
N(4) C(21) C(20) 108.1(5) yes . . .
O(10) C(23) N(3) 106.6(3) yes . . .
O(10) C(23) C(24) 110.0(4) yes . . .
N(3) C(23) C(24) 110.4(4) yes . . .
O(11) C(24) C(23) 109.1(4) yes . . .
O(11) C(24) C(25) 106.1(3) yes . . .
C(23) C(24) C(25) 111.8(4) yes . . .
O(13) C(25) C(24) 104.6(4) yes . . .
O(13) C(25) C(26) 107.4(4) yes . . .
C(24) C(25) C(26) 112.1(4) yes . . .
O(15) C(26) C(25) 106.8(4) yes . . .
O(15) C(26) C(27) 107.8(4) yes . . .
C(25) C(26) C(27) 108.6(4) yes . . .
O(10) C(27) C(26) 107.9(4) yes . . .
O(10) C(27) C(28) 106.3(4) yes . . .
C(26) C(27) C(28) 114.1(4) yes . . .
O(17) C(28) C(27) 107.7(4) yes . . .
O(11) C(29) O(12) 123.5(6) yes . . .
O(11) C(29) C(30) 111.7(5) yes . . .
O(12) C(29) C(30) 124.8(6) yes . . .
O(13) C(31) O(14) 123.0(6) yes . . .
O(13) C(31) C(32) 110.3(5) yes . . .
O(14) C(31) C(32) 126.6(6) yes . . .
O(15) C(33) O(16) 122.1(5) yes . . .
O(15) C(33) C(34) 111.6(5) yes . . .
O(16) C(33) C(34) 126.2(6) yes . . .
O(17) C(35) O(18) 121.9(6) yes . . .
O(17) C(35) C(36) 112.0(5) yes . . .
O(18) C(35) C(36) 126.1(6) yes . . .
N(1) C(2) H(1) 127.0 no . . .
C(3) C(2) H(1) 126.9 no . . .
N(2) C(3) H(2) 126.1 no . . .
C(2) C(3) H(2) 126.1 no . . .
N(2) C(4) H(3) 109.4 no . . .
N(2) C(4) H(4) 109.8 no . . .
N(2) C(4) H(5) 109.2 no . . .
H(3) C(4) H(4) 109.5 no . . .
H(3) C(4) H(5) 109.5 no . . .
H(4) C(4) H(5) 109.5 no . . .
O(1) C(5) H(6) 109.6 no . . .
N(1) C(5) H(6) 109.6 no . . .
C(6) C(5) H(6) 110.0 no . . .
O(2) C(6) H(7) 110.8 no . . .
C(5) C(6) H(7) 111.0 no . . .
C(7) C(6) H(7) 111.1 no . . .
O(4) C(7) H(8) 109.5 no . . .
C(6) C(7) H(8) 109.8 no . . .
C(8) C(7) H(8) 109.9 no . . .
O(6) C(8) H(9) 110.3 no . . .
C(7) C(8) H(9) 110.4 no . . .
C(9) C(8) H(9) 110.5 no . . .
O(1) C(9) H(10) 109.8 no . . .
C(8) C(9) H(10) 110.0 no . . .
C(10) C(9) H(10) 109.8 no . . .
O(8) C(10) H(11) 109.3 no . . .
O(8) C(10) H(12) 109.5 no . . .
C(9) C(10) H(11) 109.4 no . . .
C(9) C(10) H(12) 109.7 no . . .
H(11) C(10) H(12) 108.1 no . . .
C(11) C(12) H(13) 109.9 no . . .
C(11) C(12) H(14) 109.1 no . . .
C(11) C(12) H(15) 109.4 no . . .
H(13) C(12) H(14) 109.5 no . . .
H(13) C(12) H(15) 109.5 no . . .
H(14) C(12) H(15) 109.5 no . . .
C(13) C(14) H(16) 109.1 no . . .
C(13) C(14) H(17) 109.6 no . . .
C(13) C(14) H(18) 109.7 no . . .
H(16) C(14) H(17) 109.5 no . . .
H(16) C(14) H(18) 109.5 no . . .
H(17) C(14) H(18) 109.5 no . . .
C(15) C(16) H(19) 109.4 no . . .
C(15) C(16) H(20) 109.3 no . . .
C(15) C(16) H(21) 109.7 no . . .
H(19) C(16) H(20) 109.5 no . . .
H(19) C(16) H(21) 109.5 no . . .
H(20) C(16) H(21) 109.5 no . . .
C(17) C(18) H(22) 109.4 no . . .
C(17) C(18) H(23) 109.5 no . . .
C(17) C(18) H(24) 109.5 no . . .
H(22) C(18) H(23) 109.5 no . . .
H(22) C(18) H(24) 109.5 no . . .
H(23) C(18) H(24) 109.5 no . . .
N(3) C(20) H(25) 127.0 no . . .
C(21) C(20) H(25) 126.6 no . . .
N(4) C(21) H(26) 125.7 no . . .
C(20) C(21) H(26) 126.2 no . . .
N(4) C(22) H(27) 109.5 no . . .
N(4) C(22) H(28) 109.4 no . . .
N(4) C(22) H(29) 109.5 no . . .
H(27) C(22) H(28) 109.5 no . . .
H(27) C(22) H(29) 109.5 no . . .
H(28) C(22) H(29) 109.5 no . . .
O(10) C(23) H(30) 109.9 no . . .
N(3) C(23) H(30) 110.0 no . . .
C(24) C(23) H(30) 110.0 no . . .
O(11) C(24) H(31) 109.9 no . . .
C(23) C(24) H(31) 109.9 no . . .
C(25) C(24) H(31) 109.9 no . . .
O(13) C(25) H(32) 110.7 no . . .
C(24) C(25) H(32) 110.9 no . . .
C(26) C(25) H(32) 110.9 no . . .
O(15) C(26) H(33) 111.2 no . . .
C(25) C(26) H(33) 111.2 no . . .
C(27) C(26) H(33) 111.1 no . . .
O(10) C(27) H(34) 109.4 no . . .
C(26) C(27) H(34) 109.5 no . . .
C(28) C(27) H(34) 109.4 no . . .
O(17) C(28) H(35) 110.3 no . . .
O(17) C(28) H(36) 110.1 no . . .
C(27) C(28) H(35) 110.3 no . . .
C(27) C(28) H(36) 110.0 no . . .
H(35) C(28) H(36) 108.5 no . . .
C(29) C(30) H(37) 109.8 no . . .
C(29) C(30) H(38) 109.1 no . . .
C(29) C(30) H(39) 109.5 no . . .
H(37) C(30) H(38) 109.5 no . . .
H(37) C(30) H(39) 109.5 no . . .
H(38) C(30) H(39) 109.5 no . . .
C(31) C(32) H(40) 109.8 no . . .
C(31) C(32) H(41) 109.3 no . . .
C(31) C(32) H(42) 109.2 no . . .
H(40) C(32) H(41) 109.5 no . . .
H(40) C(32) H(42) 109.5 no . . .
H(41) C(32) H(42) 109.5 no . . .
C(33) C(34) H(43) 109.7 no . . .
C(33) C(34) H(44) 109.3 no . . .
C(33) C(34) H(45) 109.4 no . . .
H(43) C(34) H(44) 109.5 no . . .
H(43) C(34) H(45) 109.5 no . . .
H(44) C(34) H(45) 109.5 no . . .
C(35) C(36) H(46) 109.5 no . . .
C(35) C(36) H(47) 109.8 no . . .
C(35) C(36) H(48) 109.1 no . . .
H(46) C(36) H(47) 109.5 no . . .
H(46) C(36) H(48) 109.5 no . . .
H(47) C(36) H(48) 109.5 no . . .

loop_
_geom_bond_atom_site_label_1
_geom_bond_atom_site_label_2
_geom_bond_distance
_geom_bond_publ_flag
_geom_bond_site_symmetry_1
_geom_bond_site_symmetry_2
Br(1) Ni(1) 2.3052(9) yes . .
Br(2) Ni(1) 2.2974(9) yes . .
Ni(1) C(1) 1.904(4) yes . .
Ni(1) C(19) 1.890(4) yes . .
O(1) C(5) 1.413(5) yes . .
O(1) C(9) 1.427(5) yes . .
O(2) C(6) 1.456(6) yes . .
O(2) C(11) 1.363(6) yes . .
O(3) C(11) 1.193(7) yes . .
O(4) C(7) 1.445(6) yes . .
O(4) C(13) 1.369(8) yes . .
O(5) C(13) 1.197(9) yes . .
O(6) C(8) 1.441(6) yes . .
O(6) C(15) 1.370(7) yes . .
O(7) C(15) 1.171(7) yes . .
O(8) C(10) 1.432(6) yes . .
O(8) C(17) 1.358(7) yes . .
O(9) C(17) 1.207(7) yes . .
O(10) C(23) 1.412(6) yes . .
O(10) C(27) 1.431(6) yes . .
O(11) C(24) 1.446(6) yes . .
O(11) C(29) 1.338(8) yes . .
O(12) C(29) 1.182(8) yes . .
O(13) C(25) 1.459(6) yes . .
O(13) C(31) 1.356(7) yes . .
O(14) C(31) 1.171(8) yes . .
O(15) C(26) 1.451(6) yes . .
O(15) C(33) 1.349(7) yes . .
O(16) C(33) 1.199(8) yes . .
O(17) C(28) 1.452(6) yes . .
O(17) C(35) 1.321(8) yes . .
O(18) C(35) 1.203(9) yes . .
N(1) C(1) 1.353(6) yes . .
N(1) C(2) 1.389(6) yes . .
N(1) C(5) 1.452(6) yes . .
N(2) C(1) 1.351(6) yes . .
N(2) C(3) 1.374(6) yes . .
N(2) C(4) 1.461(8) yes . .
N(3) C(19) 1.378(6) yes . .
N(3) C(20) 1.378(6) yes . .
N(3) C(23) 1.448(6) yes . .
N(4) C(19) 1.348(6) yes . .
N(4) C(21) 1.377(7) yes . .
N(4) C(22) 1.448(8) yes . .
C(2) C(3) 1.319(8) yes . .
C(5) C(6) 1.510(7) yes . .
C(6) C(7) 1.518(7) yes . .
C(7) C(8) 1.526(7) yes . .
C(8) C(9) 1.518(7) yes . .
C(9) C(10) 1.502(7) yes . .
C(11) C(12) 1.494(8) yes . .
C(13) C(14) 1.482(9) yes . .
C(15) C(16) 1.490(9) yes . .
C(17) C(18) 1.476(9) yes . .
C(20) C(21) 1.326(9) yes . .
C(23) C(24) 1.523(7) yes . .
C(24) C(25) 1.525(7) yes . .
C(25) C(26) 1.480(7) yes . .
C(26) C(27) 1.556(7) yes . .
C(27) C(28) 1.504(7) yes . .
C(29) C(30) 1.493(10) yes . .
C(31) C(32) 1.480(9) yes . .
C(33) C(34) 1.458(10) yes . .
C(35) C(36) 1.489(10) yes . .
C(2) H(1) 0.950 no . .
C(3) H(2) 0.950 no . .
C(4) H(3) 0.980 no . .
C(4) H(4) 0.980 no . .
C(4) H(5) 0.980 no . .
C(5) H(6) 1.000 no . .
C(6) H(7) 1.000 no . .
C(7) H(8) 1.000 no . .
C(8) H(9) 1.000 no . .
C(9) H(10) 1.000 no . .
C(10) H(11) 0.990 no . .
C(10) H(12) 0.990 no . .
C(12) H(13) 0.980 no . .
C(12) H(14) 0.980 no . .
C(12) H(15) 0.980 no . .
C(14) H(16) 0.980 no . .
C(14) H(17) 0.980 no . .
C(14) H(18) 0.980 no . .
C(16) H(19) 0.980 no . .
C(16) H(20) 0.980 no . .
C(16) H(21) 0.980 no . .
C(18) H(22) 0.980 no . .
C(18) H(23) 0.980 no . .
C(18) H(24) 0.980 no . .
C(20) H(25) 0.950 no . .
C(21) H(26) 0.950 no . .
C(22) H(27) 0.980 no . .
C(22) H(28) 0.980 no . .
C(22) H(29) 0.980 no . .
C(23) H(30) 1.000 no . .
C(24) H(31) 1.000 no . .
C(25) H(32) 1.000 no . .
C(26) H(33) 1.000 no . .
C(27) H(34) 1.000 no . .
C(28) H(35) 0.990 no . .
C(28) H(36) 0.990 no . .
C(30) H(37) 0.980 no . .
C(30) H(38) 0.980 no . .
C(30) H(39) 0.980 no . .
C(32) H(40) 0.980 no . .
C(32) H(41) 0.980 no . .
C(32) H(42) 0.980 no . .
C(34) H(43) 0.980 no . .
C(34) H(44) 0.980 no . .
C(34) H(45) 0.980 no . .
C(36) H(46) 0.980 no . .
C(36) H(47) 0.980 no . .
C(36) H(48) 0.980 no . .

loop_
_geom_contact_atom_site_label_1
_geom_contact_atom_site_label_2
_geom_contact_distance
_geom_contact_publ_flag
_geom_contact_site_symmetry_1
_geom_contact_site_symmetry_2
Br(2) O(1) 3.408(3) ? . 3_655
O(1) Br(2) 3.408(3) ? . 3_645
O(3) C(22) 3.401(8) ? . 3_645
O(3) C(32) 3.368(7) ? . 1_655
O(3) C(36) 3.481(8) ? . 2_565
O(6) O(12) 3.412(6) ? . 3_545
O(7) O(12) 3.472(6) ? . 3_545
O(7) C(4) 3.258(8) ? . 3_645
O(8) O(13) 3.453(5) ? . 3_545
O(8) C(32) 3.531(7) ? . 3_545
O(9) O(13) 3.370(5) ? . 3_545
O(9) C(24) 3.364(6) ? . 3_545
O(12) O(6) 3.412(6) ? . 3_555
O(12) O(7) 3.472(6) ? . 3_555
O(12) C(10) 3.335(7) ? . 3_555
O(12) C(15) 3.120(8) ? . 3_555
O(12) C(16) 3.287(9) ? . 3_555
O(13) O(8) 3.453(5) ? . 3_555
O(13) O(9) 3.370(5) ? . 3_555
O(13) C(17) 3.214(6) ? . 3_555
O(14) C(21) 3.411(7) ? . 3_545
O(16) C(12) 3.295(8) ? . 2_465
O(16) C(18) 3.309(8) ? . 3_555
O(17) C(3) 3.342(6) ? . 3_655
O(18) C(31) 3.485(9) ? . 2_565
O(18) C(32) 3.247(10) ? . 2_565
C(3) O(17) 3.342(6) ? . 3_645
C(4) O(7) 3.258(8) ? . 3_655
C(10) O(12) 3.335(7) ? . 3_545
C(12) O(16) 3.295(8) ? . 2_565
C(15) O(12) 3.120(8) ? . 3_545
C(16) O(12) 3.287(9) ? . 3_545
C(17) O(13) 3.214(6) ? . 3_545
C(18) O(16) 3.309(8) ? . 3_545
C(21) O(14) 3.411(7) ? . 3_555
C(22) O(3) 3.401(8) ? . 3_655
C(24) O(9) 3.364(6) ? . 3_555
C(31) O(18) 3.485(9) ? . 2_465
C(32) O(3) 3.368(7) ? . 1_455
C(32) O(8) 3.531(7) ? . 3_555
C(32) O(18) 3.247(10) ? . 2_465
C(36) O(3) 3.481(8) ? . 2_465
Br(1) H(17) 2.798 ? . 4_565
Br(1) H(43) 3.272 ? . 4_565
Br(1) H(45) 3.423 ? . 4_565
Br(2) H(1) 2.943 ? . 3_655
Br(2) H(7) 3.260 ? . 3_655
Br(2) H(9) 2.995 ? . 3_655
Br(2) H(12) 3.183 ? . 3_655
O(3) H(26) 3.345 ? . 3_645
O(3) H(28) 2.635 ? . 3_645
O(3) H(40) 3.493 ? . 1_655
O(3) H(41) 2.601 ? . 1_655
O(3) H(42) 3.567 ? . 1_655
O(3) H(46) 2.930 ? . 2_565
O(3) H(47) 3.134 ? . 2_565
O(5) H(23) 3.340 ? . 4_564
O(5) H(24) 3.434 ? . 4_564
O(7) H(3) 2.487 ? . 3_645
O(7) H(4) 3.321 ? . 3_645
O(7) H(5) 3.554 ? . 3_645
O(7) H(27) 3.220 ? . 4_564
O(8) H(14) 3.550 ? . 3_645
O(8) H(40) 3.515 ? . 3_545
O(8) H(42) 2.784 ? . 3_545
O(8) H(43) 3.249 ? . 4_565
O(9) H(25) 2.858 ? . 3_545
O(9) H(31) 2.471 ? . 3_545
O(9) H(33) 2.874 ? . 3_545
O(10) H(1) 3.125 ? . 3_655
O(10) H(2) 3.113 ? . 3_655
O(12) H(11) 2.418 ? . 3_555
O(12) H(12) 3.469 ? . 3_555
O(12) H(19) 2.601 ? . 3_555
O(13) H(11) 3.532 ? . 3_555
O(13) H(22) 3.146 ? . 3_555
O(14) H(25) 3.398 ? . 3_545
O(14) H(26) 2.664 ? . 3_545
O(16) H(13) 2.610 ? . 2_465
O(16) H(14) 3.146 ? . 2_465
O(16) H(22) 2.556 ? . 3_555
O(16) H(23) 3.211 ? . 3_555
O(16) H(35) 3.318 ? . 2_465
O(16) H(36) 3.497 ? . 2_465
O(17) H(2) 2.547 ? . 3_655
O(18) H(4) 3.592 ? . 3_655
O(18) H(14) 3.473 ? . 2_465
O(18) H(22) 3.046 ? . 4_564
O(18) H(41) 3.157 ? . 2_565
O(18) H(42) 2.731 ? . 2_565
O(18) H(44) 3.327 ? . 2_565
N(1) H(44) 3.539 ? . 4_565
N(2) H(44) 3.426 ? . 4_565
N(3) H(1) 3.430 ? . 3_655
C(2) H(35) 3.492 ? . 3_645
C(2) H(44) 3.277 ? . 4_565
C(3) H(35) 3.276 ? . 3_645
C(3) H(44) 3.201 ? . 4_565
C(4) H(47) 3.533 ? . 3_645
C(4) H(48) 3.584 ? . 3_645
C(10) H(40) 3.424 ? . 3_545
C(10) H(42) 3.360 ? . 3_545
C(11) H(41) 3.167 ? . 1_655
C(11) H(46) 3.223 ? . 2_565
C(12) H(41) 3.411 ? . 1_655
C(12) H(42) 3.216 ? . 1_655
C(12) H(46) 3.086 ? . 2_565
C(14) H(23) 3.496 ? . 4_564
C(14) H(38) 3.099 ? . 4_564
C(14) H(46) 3.393 ? . 2_565
C(15) H(3) 3.551 ? . 3_645
C(16) H(18) 3.575 ? . 2_455
C(17) H(31) 3.200 ? . 3_545
C(17) H(33) 3.075 ? . 3_545
C(17) H(42) 3.395 ? . 3_545
C(18) H(33) 3.062 ? . 3_545
C(18) H(36) 3.179 ? . 4_565
C(18) H(43) 3.135 ? . 4_565
C(20) H(19) 3.484 ? . 3_555
C(21) H(19) 3.182 ? . 3_555
C(21) H(41) 3.050 ? . 3_555
C(22) H(16) 3.581 ? . 3_655
C(22) H(20) 3.214 ? . 4_565
C(26) H(22) 3.377 ? . 3_555
C(28) H(2) 3.191 ? . 3_655
C(28) H(22) 3.585 ? . 4_564
C(28) H(44) 3.358 ? . 2_565
C(29) H(11) 3.316 ? . 3_555
C(29) H(19) 3.424 ? . 3_555
C(30) H(17) 3.229 ? . 4_565
C(30) H(48) 3.313 ? . 3_545
C(31) H(26) 3.132 ? . 3_545
C(32) H(12) 3.395 ? . 3_555
C(32) H(14) 2.842 ? . 1_455
C(32) H(26) 2.993 ? . 3_545
C(33) H(13) 3.543 ? . 2_465
C(33) H(22) 3.218 ? . 3_555
C(33) H(24) 3.379 ? . 4_564
C(33) H(35) 3.598 ? . 2_465
C(34) H(24) 3.057 ? . 4_564
C(34) H(35) 3.363 ? . 2_465
C(35) H(2) 3.070 ? . 3_655
C(35) H(4) 3.198 ? . 3_655
C(35) H(14) 3.594 ? . 2_465
C(35) H(42) 3.565 ? . 2_565
C(36) H(2) 3.447 ? . 3_655
C(36) H(4) 2.941 ? . 3_655
C(36) H(14) 3.546 ? . 2_465
C(36) H(16) 3.003 ? . 2_465
C(36) H(23) 3.594 ? . 3_555
C(36) H(38) 3.527 ? . 3_555
H(1) Br(2) 2.943 ? . 3_645
H(1) O(10) 3.125 ? . 3_645
H(1) N(3) 3.430 ? . 3_645
H(1) H(35) 3.370 ? . 3_645
H(2) O(10) 3.113 ? . 3_645
H(2) O(17) 2.547 ? . 3_645
H(2) C(28) 3.191 ? . 3_645
H(2) C(35) 3.070 ? . 3_645
H(2) C(36) 3.447 ? . 3_645
H(2) H(35) 2.923 ? . 3_645
H(2) H(37) 3.523 ? . 1_655
H(2) H(44) 3.482 ? . 4_565
H(2) H(48) 2.929 ? . 3_645
H(3) O(7) 2.487 ? . 3_655
H(3) C(15) 3.551 ? . 3_655
H(3) H(9) 2.877 ? . 3_655
H(4) O(7) 3.321 ? . 3_655
H(4) O(18) 3.592 ? . 3_645
H(4) C(35) 3.198 ? . 3_645
H(4) C(36) 2.941 ? . 3_645
H(4) H(47) 2.565 ? . 3_645
H(4) H(48) 2.746 ? . 3_645
H(5) O(7) 3.554 ? . 3_655
H(5) H(20) 3.360 ? . 4_565
H(5) H(45) 3.579 ? . 4_565
H(7) Br(2) 3.260 ? . 3_645
H(7) H(28) 3.580 ? . 3_645
H(7) H(29) 3.531 ? . 3_645
H(9) Br(2) 2.995 ? . 3_645
H(9) H(3) 2.877 ? . 3_645
H(11) O(12) 2.418 ? . 3_545
H(11) O(13) 3.532 ? . 3_545
H(11) C(29) 3.316 ? . 3_545
H(11) H(31) 2.803 ? . 3_545
H(11) H(40) 3.457 ? . 3_545
H(11) H(42) 3.589 ? . 3_545
H(12) Br(2) 3.183 ? . 3_645
H(12) O(12) 3.469 ? . 3_545
H(12) C(32) 3.395 ? . 3_545
H(12) H(14) 3.560 ? . 3_645
H(12) H(40) 2.838 ? . 3_545
H(12) H(42) 3.069 ? . 3_545
H(13) O(16) 2.610 ? . 2_565
H(13) C(33) 3.543 ? . 2_565
H(13) H(44) 3.476 ? . 2_565
H(13) H(46) 2.744 ? . 2_565
H(14) O(8) 3.550 ? . 3_655
H(14) O(16) 3.146 ? . 2_565
H(14) O(18) 3.473 ? . 2_565
H(14) C(32) 2.842 ? . 1_655
H(14) C(35) 3.594 ? . 2_565
H(14) C(36) 3.546 ? . 2_565
H(14) H(12) 3.560 ? . 3_655
H(14) H(40) 3.038 ? . 1_655
H(14) H(41) 2.753 ? . 1_655
H(14) H(42) 2.300 ? . 1_655
H(14) H(46) 2.904 ? . 2_565
H(16) C(22) 3.581 ? . 3_645
H(16) C(36) 3.003 ? . 2_565
H(16) H(20) 3.558 ? . 2_555
H(16) H(23) 3.491 ? . 4_564
H(16) H(28) 2.881 ? . 3_645
H(16) H(29) 3.484 ? . 3_645
H(16) H(38) 2.840 ? . 4_564
H(16) H(46) 2.636 ? . 2_565
H(16) H(47) 2.963 ? . 2_565
H(16) H(48) 2.906 ? . 2_565
H(17) Br(1) 2.798 ? . 4_564
H(17) C(30) 3.229 ? . 4_564
H(17) H(23) 2.865 ? . 4_564
H(17) H(24) 3.515 ? . 4_564
H(17) H(38) 2.598 ? . 4_564
H(17) H(39) 3.035 ? . 4_564
H(17) H(46) 3.555 ? . 2_565
H(18) C(16) 3.575 ? . 2_555
H(18) H(19) 3.180 ? . 2_555
H(18) H(20) 3.050 ? . 2_555
H(18) H(27) 3.439 ? . 4_564
H(18) H(29) 3.496 ? . 3_645
H(18) H(38) 3.414 ? . 4_564
H(19) O(12) 2.601 ? . 3_545
H(19) C(20) 3.484 ? . 3_545
H(19) C(21) 3.182 ? . 3_545
H(19) C(29) 3.424 ? . 3_545
H(19) H(18) 3.180 ? . 2_455
H(19) H(26) 3.125 ? . 3_545
H(19) H(38) 3.526 ? . 3_545
H(20) C(22) 3.214 ? . 4_564
H(20) H(5) 3.360 ? . 4_564
H(20) H(16) 3.558 ? . 2_455
H(20) H(18) 3.050 ? . 2_455
H(20) H(27) 2.818 ? . 4_564
H(20) H(28) 3.459 ? . 4_564
H(20) H(29) 2.879 ? . 4_564
H(21) H(26) 3.180 ? . 3_545
H(22) O(13) 3.146 ? . 3_545
H(22) O(16) 2.556 ? . 3_545
H(22) O(18) 3.046 ? . 4_565
H(22) C(26) 3.377 ? . 3_545
H(22) C(28) 3.585 ? . 4_565
H(22) C(33) 3.218 ? . 3_545
H(22) H(33) 2.578 ? . 3_545
H(22) H(36) 2.697 ? . 4_565
H(22) H(42) 3.301 ? . 3_545
H(23) O(5) 3.340 ? . 4_565
H(23) O(16) 3.211 ? . 3_545
H(23) C(14) 3.496 ? . 4_565
H(23) C(36) 3.594 ? . 3_545
H(23) H(16) 3.491 ? . 4_565
H(23) H(17) 2.865 ? . 4_565
H(23) H(33) 3.122 ? . 3_545
H(23) H(36) 3.560 ? . 4_565
H(23) H(46) 3.045 ? . 3_545
H(23) H(48) 3.280 ? . 3_545
H(24) O(5) 3.434 ? . 4_565
H(24) C(33) 3.379 ? . 4_565
H(24) C(34) 3.057 ? . 4_565
H(24) H(17) 3.515 ? . 4_565
H(24) H(36) 2.852 ? . 4_565
H(24) H(43) 2.176 ? . 4_565
H(24) H(45) 3.523 ? . 4_565
H(25) O(9) 2.858 ? . 3_555
H(25) O(14) 3.398 ? . 3_555
H(25) H(37) 3.351 ? . 3_555
H(26) O(3) 3.345 ? . 3_655
H(26) O(14) 2.664 ? . 3_555
H(26) C(31) 3.132 ? . 3_555
H(26) C(32) 2.993 ? . 3_555
H(26) H(19) 3.125 ? . 3_555
H(26) H(21) 3.180 ? . 3_555
H(26) H(40) 3.289 ? . 3_555
H(26) H(41) 2.283 ? . 3_555
H(27) O(7) 3.220 ? . 4_565
H(27) H(18) 3.439 ? . 4_565
H(27) H(20) 2.818 ? . 4_565
H(28) O(3) 2.635 ? . 3_655
H(28) H(7) 3.580 ? . 3_655
H(28) H(16) 2.881 ? . 3_655
H(28) H(20) 3.459 ? . 4_565
H(28) H(41) 3.598 ? . 3_555
H(28) H(47) 2.852 ? . 4_575
H(29) H(7) 3.531 ? . 3_655
H(29) H(16) 3.484 ? . 3_655
H(29) H(18) 3.496 ? . 3_655
H(29) H(20) 2.879 ? . 4_565
H(31) O(9) 2.471 ? . 3_555
H(31) C(17) 3.200 ? . 3_555
H(31) H(11) 2.803 ? . 3_555
H(33) O(9) 2.874 ? . 3_555
H(33) C(17) 3.075 ? . 3_555
H(33) C(18) 3.062 ? . 3_555
H(33) H(22) 2.578 ? . 3_555
H(33) H(23) 3.122 ? . 3_555
H(35) O(16) 3.318 ? . 2_565
H(35) C(2) 3.492 ? . 3_655
H(35) C(3) 3.276 ? . 3_655
H(35) C(33) 3.598 ? . 2_565
H(35) C(34) 3.363 ? . 2_565
H(35) H(1) 3.370 ? . 3_655
H(35) H(2) 2.923 ? . 3_655
H(35) H(44) 2.487 ? . 2_565
H(36) O(16) 3.497 ? . 2_565
H(36) C(18) 3.179 ? . 4_564
H(36) H(22) 2.697 ? . 4_564
H(36) H(23) 3.560 ? . 4_564
H(36) H(24) 2.852 ? . 4_564
H(37) H(2) 3.523 ? . 1_455
H(37) H(25) 3.351 ? . 3_545
H(37) H(48) 3.170 ? . 3_545
H(38) C(14) 3.099 ? . 4_565
H(38) C(36) 3.527 ? . 3_545
H(38) H(16) 2.840 ? . 4_565
H(38) H(17) 2.598 ? . 4_565
H(38) H(18) 3.414 ? . 4_565
H(38) H(19) 3.526 ? . 3_555
H(38) H(48) 2.663 ? . 3_545
H(39) H(17) 3.035 ? . 4_565
H(40) O(3) 3.493 ? . 1_455
H(40) O(8) 3.515 ? . 3_555
H(40) C(10) 3.424 ? . 3_555
H(40) H(11) 3.457 ? . 3_555
H(40) H(12) 2.838 ? . 3_555
H(40) H(14) 3.038 ? . 1_455
H(40) H(26) 3.289 ? . 3_545
H(41) O(3) 2.601 ? . 1_455
H(41) O(18) 3.157 ? . 2_465
H(41) C(11) 3.167 ? . 1_455
H(41) C(12) 3.411 ? . 1_455
H(41) C(21) 3.050 ? . 3_545
H(41) H(14) 2.753 ? . 1_455
H(41) H(26) 2.283 ? . 3_545
H(41) H(28) 3.598 ? . 3_545
H(41) H(47) 3.136 ? . 2_465
H(42) O(3) 3.567 ? . 1_455
H(42) O(8) 2.784 ? . 3_555
H(42) O(18) 2.731 ? . 2_465
H(42) C(10) 3.360 ? . 3_555
H(42) C(12) 3.216 ? . 1_455
H(42) C(17) 3.395 ? . 3_555
H(42) C(35) 3.565 ? . 2_465
H(42) H(11) 3.589 ? . 3_555
H(42) H(12) 3.069 ? . 3_555
H(42) H(14) 2.300 ? . 1_455
H(42) H(22) 3.301 ? . 3_555
H(43) Br(1) 3.272 ? . 4_564
H(43) O(8) 3.249 ? . 4_564
H(43) C(18) 3.135 ? . 4_564
H(43) H(24) 2.176 ? . 4_564
H(44) O(18) 3.327 ? . 2_465
H(44) N(1) 3.539 ? . 4_564
H(44) N(2) 3.426 ? . 4_564
H(44) C(2) 3.277 ? . 4_564
H(44) C(3) 3.201 ? . 4_564
H(44) C(28) 3.358 ? . 2_465
H(44) H(2) 3.482 ? . 4_564
H(44) H(13) 3.476 ? . 2_465
H(44) H(35) 2.487 ? . 2_465
H(45) Br(1) 3.423 ? . 4_564
H(45) H(5) 3.579 ? . 4_564
H(45) H(24) 3.523 ? . 4_564
H(46) O(3) 2.930 ? . 2_465
H(46) C(11) 3.223 ? . 2_465
H(46) C(12) 3.086 ? . 2_465
H(46) C(14) 3.393 ? . 2_465
H(46) H(13) 2.744 ? . 2_465
H(46) H(14) 2.904 ? . 2_465
H(46) H(16) 2.636 ? . 2_465
H(46) H(17) 3.555 ? . 2_465
H(46) H(23) 3.045 ? . 3_555
H(47) O(3) 3.134 ? . 2_465
H(47) C(4) 3.533 ? . 3_655
H(47) H(4) 2.565 ? . 3_655
H(47) H(16) 2.963 ? . 2_465
H(47) H(28) 2.852 ? . 4_574
H(47) H(41) 3.136 ? . 2_565
H(48) C(4) 3.584 ? . 3_655
H(48) C(30) 3.313 ? . 3_555
H(48) H(2) 2.929 ? . 3_655
H(48) H(4) 2.746 ? . 3_655
H(48) H(16) 2.906 ? . 2_465
H(48) H(23) 3.280 ? . 3_555
H(48) H(37) 3.170 ? . 3_555
H(48) H(38) 2.663 ? . 3_555

loop_
_geom_torsion_atom_site_label_1
_geom_torsion_atom_site_label_2
_geom_torsion_atom_site_label_3
_geom_torsion_atom_site_label_4
_geom_torsion
_geom_torsion_publ_flag
_geom_torsion_site_symmetry_1
_geom_torsion_site_symmetry_2
_geom_torsion_site_symmetry_3
_geom_torsion_site_symmetry_4
Br(1) Ni(1) C(1) N(1) 76.4(4) ? . . . .
Br(1) Ni(1) C(1) N(2) -108.9(4) ? . . . .
Br(1) Ni(1) C(19) N(3) -98.8(4) ? . . . .
Br(1) Ni(1) C(19) N(4) 84.6(4) ? . . . .
Br(2) Ni(1) C(1) N(1) -107.0(4) ? . . . .
Br(2) Ni(1) C(1) N(2) 67.7(4) ? . . . .
Br(2) Ni(1) C(19) N(3) 84.6(4) ? . . . .
Br(2) Ni(1) C(19) N(4) -92.0(4) ? . . . .
C(5) O(1) C(9) C(8) 65.4(4) ? . . . .
C(5) O(1) C(9) C(10) -174.2(3) ? . . . .
C(9) O(1) C(5) N(1) 172.3(3) ? . . . .
C(9) O(1) C(5) C(6) -66.9(4) ? . . . .
C(6) O(2) C(11) O(3) -2.0(8) ? . . . .
C(6) O(2) C(11) C(12) 176.7(4) ? . . . .
C(11) O(2) C(6) C(5) 139.7(4) ? . . . .
C(11) O(2) C(6) C(7) -102.1(5) ? . . . .
C(7) O(4) C(13) O(5) -3.1(9) ? . . . .
C(7) O(4) C(13) C(14) 175.5(4) ? . . . .
C(13) O(4) C(7) C(6) -93.3(5) ? . . . .
C(13) O(4) C(7) C(8) 145.5(4) ? . . . .
C(8) O(6) C(15) O(7) 3.5(8) ? . . . .
C(8) O(6) C(15) C(16) -174.7(4) ? . . . .
C(15) O(6) C(8) C(7) 106.1(5) ? . . . .
C(15) O(6) C(8) C(9) -134.8(4) ? . . . .
C(10) O(8) C(17) O(9) 2.0(7) ? . . . .
C(10) O(8) C(17) C(18) -176.3(4) ? . . . .
C(17) O(8) C(10) C(9) 90.1(5) ? . . . .
C(23) O(10) C(27) C(26) 67.5(4) ? . . . .
C(23) O(10) C(27) C(28) -169.6(4) ? . . . .
C(27) O(10) C(23) N(3) 177.4(3) ? . . . .
C(27) O(10) C(23) C(24) -62.9(4) ? . . . .
C(24) O(11) C(29) O(12) -8.2(9) ? . . . .
C(24) O(11) C(29) C(30) 172.6(5) ? . . . .
C(29) O(11) C(24) C(23) 115.0(5) ? . . . .
C(29) O(11) C(24) C(25) -124.4(5) ? . . . .
C(25) O(13) C(31) O(14) -9.8(11) ? . . . .
C(25) O(13) C(31) C(32) 168.3(5) ? . . . .
C(31) O(13) C(25) C(24) -109.2(5) ? . . . .
C(31) O(13) C(25) C(26) 131.5(5) ? . . . .
C(26) O(15) C(33) O(16) 7.4(8) ? . . . .
C(26) O(15) C(33) C(34) -175.1(4) ? . . . .
C(33) O(15) C(26) C(25) 132.2(4) ? . . . .
C(33) O(15) C(26) C(27) -111.3(5) ? . . . .
C(28) O(17) C(35) O(18) -4.7(9) ? . . . .
C(28) O(17) C(35) C(36) 174.7(5) ? . . . .
C(35) O(17) C(28) C(27) -161.2(5) ? . . . .
C(1) N(1) C(2) C(3) -0.0(5) ? . . . .
C(2) N(1) C(1) Ni(1) 175.8(3) ? . . . .
C(2) N(1) C(1) N(2) -0.1(4) ? . . . .
C(1) N(1) C(5) O(1) -121.6(4) ? . . . .
C(1) N(1) C(5) C(6) 119.2(5) ? . . . .
C(5) N(1) C(1) Ni(1) -5.0(6) ? . . . .
C(5) N(1) C(1) N(2) 179.1(4) ? . . . .
C(2) N(1) C(5) O(1) 57.5(6) ? . . . .
C(2) N(1) C(5) C(6) -61.7(6) ? . . . .
C(5) N(1) C(2) C(3) -179.2(4) ? . . . .
C(1) N(2) C(3) C(2) -0.3(5) ? . . . .
C(3) N(2) C(1) Ni(1) -175.4(4) ? . . . .
C(3) N(2) C(1) N(1) 0.2(5) ? . . . .
C(4) N(2) C(1) Ni(1) 6.3(8) ? . . . .
C(4) N(2) C(1) N(1) -178.1(5) ? . . . .
C(4) N(2) C(3) C(2) 178.0(5) ? . . . .
C(19) N(3) C(20) C(21) 0.7(6) ? . . . .
C(20) N(3) C(19) Ni(1) -178.8(3) ? . . . .
C(20) N(3) C(19) N(4) -1.5(5) ? . . . .
C(19) N(3) C(23) O(10) -118.5(4) ? . . . .
C(19) N(3) C(23) C(24) 122.1(4) ? . . . .
C(23) N(3) C(19) Ni(1) 2.8(7) ? . . . .
C(23) N(3) C(19) N(4) -179.9(3) ? . . . .
C(20) N(3) C(23) O(10) 63.3(6) ? . . . .
C(20) N(3) C(23) C(24) -56.1(6) ? . . . .
C(23) N(3) C(20) C(21) 179.0(4) ? . . . .
C(19) N(4) C(21) C(20) -1.5(6) ? . . . .
C(21) N(4) C(19) Ni(1) 179.0(4) ? . . . .
C(21) N(4) C(19) N(3) 1.8(5) ? . . . .
C(22) N(4) C(19) Ni(1) -1.6(8) ? . . . .
C(22) N(4) C(19) N(3) -178.8(5) ? . . . .
C(22) N(4) C(21) C(20) 179.2(5) ? . . . .
N(1) C(2) C(3) N(2) 0.2(5) ? . . . .
O(1) C(5) C(6) O(2) 173.3(3) ? . . . .
O(1) C(5) C(6) C(7) 57.0(5) ? . . . .
N(1) C(5) C(6) O(2) -69.0(4) ? . . . .
N(1) C(5) C(6) C(7) 174.8(3) ? . . . .
O(2) C(6) C(7) O(4) 80.4(4) ? . . . .
O(2) C(6) C(7) C(8) -162.1(4) ? . . . .
C(5) C(6) C(7) O(4) -165.2(3) ? . . . .
C(5) C(6) C(7) C(8) -47.7(5) ? . . . .
O(4) C(7) C(8) O(6) -78.0(4) ? . . . .
O(4) C(7) C(8) C(9) 164.7(3) ? . . . .
C(6) C(7) C(8) O(6) 163.2(4) ? . . . .
C(6) C(7) C(8) C(9) 45.9(5) ? . . . .
O(6) C(8) C(9) O(1) -169.8(3) ? . . . .
O(6) C(8) C(9) C(10) 73.3(4) ? . . . .
C(7) C(8) C(9) O(1) -53.3(5) ? . . . .
C(7) C(8) C(9) C(10) -170.1(4) ? . . . .
O(1) C(9) C(10) O(8) 56.0(4) ? . . . .
C(8) C(9) C(10) O(8) 175.5(3) ? . . . .
N(3) C(20) C(21) N(4) 0.5(6) ? . . . .
O(10) C(23) C(24) O(11) 168.8(3) ? . . . .
O(10) C(23) C(24) C(25) 51.7(5) ? . . . .
N(3) C(23) C(24) O(11) -73.9(4) ? . . . .
N(3) C(23) C(24) C(25) 169.1(4) ? . . . .
O(11) C(24) C(25) O(13) 76.5(4) ? . . . .
O(11) C(24) C(25) C(26) -167.4(4) ? . . . .
C(23) C(24) C(25) O(13) -164.6(3) ? . . . .
C(23) C(24) C(25) C(26) -48.6(5) ? . . . .
O(13) C(25) C(26) O(15) -77.4(4) ? . . . .
O(13) C(25) C(26) C(27) 166.6(4) ? . . . .
C(24) C(25) C(26) O(15) 168.2(3) ? . . . .
C(24) C(25) C(26) C(27) 52.2(5) ? . . . .
O(15) C(26) C(27) O(10) -176.1(3) ? . . . .
O(15) C(26) C(27) C(28) 66.0(5) ? . . . .
C(25) C(26) C(27) O(10) -60.7(5) ? . . . .
C(25) C(26) C(27) C(28) -178.7(4) ? . . . .
O(10) C(27) C(28) O(17) -65.5(5) ? . . . .
C(26) C(27) C(28) O(17) 53.4(5) ? . . . .
